data_7153923
loop_
_publ_author_name
'Dokl\'adalov\'a, L'
'Bure\<s, F'
'Kuznik, W.'
'Kityk, I. V.'
'Wojciechowski, A.'
'Mikysek, T.'
'Almonasy, N.'
'Ramaiyan, M.'
'Pad\<elkov\'a, Z'
'Kulh\'anek, J'
'Ludwig, M.'

_publ_section_title
;
 Dicyanobenzene and dicyanopyrazine derived X-shaped charge-transfer
 chromophores: comparative and structure-property relationship study.
;
_journal_issue 29
_journal_name_full 'Organic &amp; biomolecular chemistry'
_journal_page_first 5517
_journal_page_last 5527
_journal_paper_doi 10.1039/c4ob00901k
_journal_volume 12
_journal_year 2014
_chemical_formula_moiety '2(C24 H22 N4), C H2 Cl2'
_chemical_formula_sum 'C24.5 H23 Cl N4'
_chemical_formula_weight 408.92
_chemical_name_systematic
; 
 ? 
;
_space_group_IT_number 2
_symmetry_cell_setting triclinic
_symmetry_space_group_name_Hall '-P 1'
_symmetry_space_group_name_H-M 'P -1'
_atom_sites_solution_hydrogens geom
_atom_sites_solution_primary direct
_atom_sites_solution_secondary difmap
_audit_creation_method SHELXL-97
_cell_angle_alpha 98.900(6)
_cell_angle_beta 107.234(5)
_cell_angle_gamma 108.859(4)
_cell_formula_units_Z 4
_cell_length_a 12.1480(5)
_cell_length_b 13.7149(6)
_cell_length_c 14.8781(12)
_cell_measurement_reflns_used 43783
_cell_measurement_temperature 150(1)
_cell_measurement_theta_max 27.5
_cell_measurement_theta_min 1
_cell_volume 2152.7(3)
_computing_cell_refinement 'COLLECT and DENZO'
_computing_data_collection 'COLLECT (Hooft, 1998) and DENZO (Otwinowski & Minor, 1997)'
_computing_data_reduction 'COLLECT and DENZO'
_computing_molecular_graphics 'PLATON (Spek, 2003)'
_computing_publication_material 'SHELXL-97 (Sheldrick, 2008)'
_computing_structure_refinement 'SHELXL-97 (Sheldrick, 1997)'
_computing_structure_solution 'SIR92 (Altomare et al., 1994)'
_diffrn_ambient_temperature 150(1)
_diffrn_detector_area_resol_mean 9.091
_diffrn_measured_fraction_theta_full 0.987
_diffrn_measured_fraction_theta_max 0.987
_diffrn_measurement_device_type 'Bruker Nonius KappaCCD area detector'
_diffrn_measurement_method '\f and \w scans to fill the Ewald sphere'
_diffrn_radiation_monochromator graphite
_diffrn_radiation_source 'fine-focus sealed tube'
_diffrn_radiation_type MoK\a
_diffrn_radiation_wavelength 0.71073
_diffrn_reflns_av_R_equivalents 0.0460
_diffrn_reflns_av_sigmaI/netI 0.0298
_diffrn_reflns_limit_h_max 15
_diffrn_reflns_limit_h_min -15
_diffrn_reflns_limit_k_max 17
_diffrn_reflns_limit_k_min -17
_diffrn_reflns_limit_l_max 19
_diffrn_reflns_limit_l_min -19
_diffrn_reflns_number 43692
_diffrn_reflns_theta_full 27.50
_diffrn_reflns_theta_max 27.50
_diffrn_reflns_theta_min 1.63
_diffrn_standards_number 0
_exptl_absorpt_coefficient_mu 0.196
_exptl_absorpt_correction_T_max 0.964
_exptl_absorpt_correction_T_min 0.934
_exptl_absorpt_correction_type integration
_exptl_absorpt_process_details
;
Gaussian integration (Coppens, 1970)
;
_exptl_crystal_colour yellow
_exptl_crystal_density_diffrn 1.262
_exptl_crystal_density_method 'not measured'
_exptl_crystal_description block
_exptl_crystal_F_000 860
_exptl_crystal_size_max 0.42
_exptl_crystal_size_mid 0.39
_exptl_crystal_size_min 0.37
_refine_diff_density_max 1.095
_refine_diff_density_min -1.003
_refine_diff_density_rms 0.052
_refine_ls_extinction_method none
_refine_ls_goodness_of_fit_ref 1.084
_refine_ls_hydrogen_treatment constr
_refine_ls_matrix_type full
_refine_ls_number_parameters 532
_refine_ls_number_reflns 9765
_refine_ls_number_restraints 0
_refine_ls_restrained_S_all 1.084
_refine_ls_R_factor_all 0.0725
_refine_ls_R_factor_gt 0.0513
_refine_ls_shift/su_max 0.000
_refine_ls_shift/su_mean 0.000
_refine_ls_structure_factor_coef Fsqd
_refine_ls_weighting_details 'calc w=1/[\s^2^(Fo^2^)+(0.0445P)^2^+1.9075P] where P=(Fo^2^+2Fc^2^)/3'
_refine_ls_weighting_scheme calc
_refine_ls_wR_factor_gt 0.1166
_refine_ls_wR_factor_ref 0.1341
_reflns_number_gt 7658
_reflns_number_total 9765
_reflns_threshold_expression >2sigma(I)
_cod_data_source_file c4ob00901k2.cif
_cod_data_source_block shelxl
_cod_depositor_comments 'Adding full bibliography for 7153922--7153923.cif.'
_cod_database_code 7153923

loop_
_symmetry_equiv_pos_as_xyz
'x, y, z'
'-x, -y, -z'

loop_
_atom_site_label
_atom_site_type_symbol
_atom_site_fract_x
_atom_site_fract_y
_atom_site_fract_z
_atom_site_U_iso_or_equiv
_atom_site_adp_type
_atom_site_occupancy
_atom_site_symmetry_multiplicity
_atom_site_calc_flag
_atom_site_refinement_flags
Cl2 Cl 0.31709(6) -0.04340(5) 0.25504(4) 0.04440(15) Uani 1 1 d .
Cl1 Cl 0.34454(8) 0.11863(5) 0.41971(5) 0.0588(2) Uani 1 1 d .
C101 C 0.03377(17) 0.13414(14) 0.51612(13) 0.0209(3) Uani 1 1 d .
C114 C 0.16286(17) 0.13446(15) 0.87565(13) 0.0236(4) Uani 1 1 d .
H114 H 0.2073 0.1031 0.8485 0.028 Uiso 1 1 d R
C5 C 0.47917(17) 0.46744(15) 0.64583(14) 0.0244(4) Uani 1 1 d .
C117 C 0.31402(16) 0.23784(14) 0.75220(13) 0.0199(3) Uani 1 1 d .
C111 C 0.03299(18) 0.22847(16) 0.95784(14) 0.0263(4) Uani 1 1 d .
H111 H -0.0098 0.2616 0.9852 0.032 Uiso 1 1 d R
C9 C 0.52183(17) 0.64395(14) 0.76330(14) 0.0253(4) Uani 1 1 d .
C104 C 0.08016(16) 0.17681(14) 0.71763(13) 0.0200(3) Uani 1 1 d .
C107 C 0.00861(18) 0.11009(15) 0.41275(14) 0.0250(4) Uani 1 1 d .
C4 C 0.56089(18) 0.55888(15) 0.72546(14) 0.0258(4) Uani 1 1 d .
C21 C 0.13855(18) 0.42108(15) 0.59269(14) 0.0254(4) Uani 1 1 d .
H21 H 0.0876 0.4251 0.6278 0.031 Uiso 1 1 d R
C109 C 0.09437(16) 0.18419(14) 0.82158(13) 0.0215(4) Uani 1 1 d .
C105 C 0.18067(16) 0.19271(13) 0.68451(12) 0.0191(3) Uani 1 1 d .
N7 N 0.09985(17) 0.17224(15) 1.10441(12) 0.0312(4) Uani 1 1 d .
C122 C 0.39736(17) 0.19334(14) 0.73725(13) 0.0227(4) Uani 1 1 d .
H122 H 0.3683 0.1323 0.6856 0.027 Uiso 1 1 d R
C1 C 0.64660(19) 0.40223(16) 0.66638(15) 0.0282(4) Uani 1 1 d .
C121 C 0.52277(17) 0.23793(15) 0.79782(14) 0.0246(4) Uani 1 1 d .
H121 H 0.5757 0.2053 0.7870 0.029 Uiso 1 1 d R
C19 C 0.16538(18) 0.37698(15) 0.43971(14) 0.0274(4) Uani 1 1 d .
H19 H 0.1332 0.3533 0.3717 0.033 Uiso 1 1 d R
C12 C 0.45198(18) 0.80649(15) 0.84075(15) 0.0269(4) Uani 1 1 d .
C113 C 0.16578(17) 0.13054(15) 0.96862(13) 0.0243(4) Uani 1 1 d .
H113 H 0.2130 0.0974 1.0032 0.029 Uiso 1 1 d R
N8 N 0.69675(16) 0.37880(15) 0.93377(14) 0.0379(4) Uani 1 1 d .
C10 C 0.47430(17) 0.70162(15) 0.70492(14) 0.0262(4) Uani 1 1 d .
H10 H 0.4646 0.6860 0.6392 0.031 Uiso 1 1 d R
C103 C -0.04087(17) 0.14522(14) 0.64919(13) 0.0215(4) Uani 1 1 d .
H103 H -0.1067 0.1382 0.6709 0.026 Uiso 1 1 d R
C106 C 0.15467(17) 0.16903(14) 0.58365(13) 0.0215(4) Uani 1 1 d .
H106 H 0.2202 0.1770 0.5614 0.026 Uiso 1 1 d R
N3 N 0.42001(18) 0.88743(14) 0.88086(14) 0.0349(4) Uani 1 1 d .
C112 C 0.09927(17) 0.17622(15) 1.01183(13) 0.0232(4) Uani 1 1 d .
C120 C 0.57143(17) 0.33168(15) 0.87502(14) 0.0247(4) Uani 1 1 d .
C102 C -0.06519(16) 0.12413(14) 0.54939(13) 0.0205(3) Uani 1 1 d .
C2 C 0.72789(18) 0.49346(16) 0.74421(15) 0.0289(4) Uani 1 1 d .
C20 C 0.08481(18) 0.38288(15) 0.48971(14) 0.0252(4) Uani 1 1 d .
C11 C 0.44127(18) 0.78222(15) 0.74244(15) 0.0271(4) Uani 1 1 d .
H11 H 0.4113 0.8206 0.7019 0.032 Uiso 1 1 d R
C17 C 0.34535(17) 0.44495(14) 0.59279(14) 0.0235(4) Uani 1 1 d .
C110 C 0.03029(18) 0.23136(16) 0.86462(13) 0.0249(4) Uani 1 1 d .
H110 H -0.0152 0.2658 0.8303 0.030 Uiso 1 1 d R
C14 C 0.53591(19) 0.66993(16) 0.86132(15) 0.0306(4) Uani 1 1 d .
H14 H 0.5700 0.6337 0.9022 0.037 Uiso 1 1 d R
C13 C 0.5006(2) 0.74793(17) 0.89931(15) 0.0325(4) Uani 1 1 d .
H13 H 0.5092 0.7620 0.9648 0.039 Uiso 1 1 d R
C6 C 0.52475(18) 0.39097(15) 0.61794(15) 0.0274(4) Uani 1 1 d .
H6 H 0.4716 0.3307 0.5656 0.033 Uiso 1 1 d R
C8 C 0.8557(2) 0.50808(18) 0.79447(18) 0.0380(5) Uani 1 1 d .
C119 C 0.48612(17) 0.37632(15) 0.88961(13) 0.0246(4) Uani 1 1 d .
H119 H 0.5149 0.4384 0.9401 0.030 Uiso 1 1 d R
C22 C 0.26547(17) 0.45247(14) 0.64217(14) 0.0243(4) Uani 1 1 d .
H22 H 0.2986 0.4794 0.7100 0.029 Uiso 1 1 d R
N4 N -0.04101(16) 0.35355(15) 0.43982(13) 0.0343(4) Uani 1 1 d .
C18 C 0.29195(18) 0.40599(15) 0.49093(14) 0.0263(4) Uani 1 1 d .
H18 H 0.3427 0.3993 0.4563 0.032 Uiso 1 1 d R
C3 C 0.68404(18) 0.57020(16) 0.77267(15) 0.0296(4) Uani 1 1 d .
H3 H 0.7382 0.6308 0.8244 0.036 Uiso 1 1 d R
C7 C 0.6856(2) 0.31676(17) 0.63983(16) 0.0334(5) Uani 1 1 d .
C24 C -0.12327(19) 0.35412(17) 0.49275(16) 0.0322(4) Uani 1 1 d .
H24A H -0.1151 0.3104 0.5369 0.039 Uiso 1 1 d R
H24B H -0.2082 0.3260 0.4471 0.039 Uiso 1 1 d R
H24C H -0.1012 0.4262 0.5293 0.039 Uiso 1 1 d R
C23 C -0.0910(2) 0.33006(18) 0.33406(16) 0.0357(5) Uani 1 1 d .
H23A H -0.0414 0.3863 0.3141 0.043 Uiso 1 1 d R
H23B H -0.1759 0.3248 0.3123 0.043 Uiso 1 1 d R
H23C H -0.0887 0.2633 0.3056 0.043 Uiso 1 1 d R
C115 C -0.0030(2) 0.1832(2) 1.12902(17) 0.0385(5) Uani 1 1 d .
H115A H 0.0017 0.2552 1.1336 0.046 Uiso 1 1 d R
H115B H 0.0020 0.1682 1.1907 0.046 Uiso 1 1 d R
H115C H -0.0809 0.1338 1.0790 0.046 Uiso 1 1 d R
C124 C 0.78031(19) 0.32653(18) 0.92359(17) 0.0353(5) Uani 1 1 d .
H124A H 0.7540 0.2586 0.9378 0.042 Uiso 1 1 d R
H124B H 0.8639 0.3710 0.9685 0.042 Uiso 1 1 d R
H124C H 0.7786 0.3154 0.8578 0.042 Uiso 1 1 d R
C16 C 0.3619(2) 0.8688(2) 0.95259(18) 0.0425(5) Uani 1 1 d .
H16A H 0.2807 0.8115 0.9212 0.051 Uiso 1 1 d R
H16B H 0.3534 0.9327 0.9803 0.051 Uiso 1 1 d R
H16C H 0.4133 0.8497 1.0036 0.051 Uiso 1 1 d R
C108 C -0.19148(18) 0.09018(15) 0.48083(13) 0.0245(4) Uani 1 1 d .
C116 C 0.1597(2) 0.10868(19) 1.15399(15) 0.0356(5) Uani 1 1 d .
H116A H 0.1153 0.0343 1.1183 0.043 Uiso 1 1 d R
H116B H 0.1585 0.1184 1.2189 0.043 Uiso 1 1 d R
H116C H 0.2448 0.1318 1.1577 0.043 Uiso 1 1 d R
C118 C 0.36147(17) 0.32977(15) 0.83025(13) 0.0226(4) Uani 1 1 d .
H118 H 0.3073 0.3601 0.8426 0.027 Uiso 1 1 d R
C25 C 0.3970(2) 0.0185(2) 0.38132(17) 0.0432(6) Uani 1 1 d .
H25A H 0.4863 0.0507 0.3958 0.052 Uiso 1 1 d R
H25B H 0.3821 -0.0349 0.4170 0.052 Uiso 1 1 d R
C15 C 0.3744(2) 0.94891(19) 0.81902(18) 0.0416(5) Uani 1 1 d .
H15A H 0.4314 0.9757 0.7872 0.050 Uiso 1 1 d R
H15B H 0.3684 1.0080 0.8585 0.050 Uiso 1 1 d R
H15C H 0.2932 0.9038 0.7705 0.050 Uiso 1 1 d R
C123 C 0.7423(2) 0.4715(2) 1.01644(18) 0.0454(6) Uani 1 1 d .
H123A H 0.7255 0.5289 0.9937 0.054 Uiso 1 1 d R
H123B H 0.8308 0.4938 1.0498 0.054 Uiso 1 1 d R
H123C H 0.7004 0.4534 1.0607 0.054 Uiso 1 1 d R
N2 N 0.95748(19) 0.5206(2) 0.83387(19) 0.0546(6) Uani 1 1 d .
N6 N -0.29224(16) 0.06402(15) 0.42720(12) 0.0330(4) Uani 1 1 d .
N5 N -0.01428(19) 0.08950(15) 0.32993(13) 0.0372(4) Uani 1 1 d .
N1 N 0.7148(2) 0.24748(17) 0.62077(17) 0.0480(5) Uani 1 1 d .

loop_
_atom_site_aniso_label
_atom_site_aniso_U_11
_atom_site_aniso_U_22
_atom_site_aniso_U_33
_atom_site_aniso_U_23
_atom_site_aniso_U_13
_atom_site_aniso_U_12
Cl2 0.0558(4) 0.0418(3) 0.0439(3) 0.0115(2) 0.0219(3) 0.0262(3)
Cl1 0.0838(5) 0.0410(3) 0.0496(4) 0.0053(3) 0.0348(4) 0.0159(3)
C101 0.0283(9) 0.0165(8) 0.0180(8) 0.0058(6) 0.0082(7) 0.0088(7)
C114 0.0230(9) 0.0287(9) 0.0233(9) 0.0079(7) 0.0106(7) 0.0130(8)
C5 0.0240(9) 0.0217(9) 0.0275(9) 0.0087(7) 0.0104(8) 0.0072(7)
C117 0.0211(8) 0.0203(8) 0.0202(8) 0.0075(7) 0.0094(7) 0.0080(7)
C111 0.0291(10) 0.0347(10) 0.0228(9) 0.0082(8) 0.0134(8) 0.0185(8)
C9 0.0200(9) 0.0202(9) 0.0292(10) 0.0045(7) 0.0058(7) 0.0039(7)
C104 0.0221(9) 0.0198(8) 0.0193(8) 0.0055(7) 0.0074(7) 0.0098(7)
C107 0.0305(10) 0.0213(9) 0.0227(9) 0.0070(7) 0.0099(8) 0.0090(8)
C4 0.0241(9) 0.0221(9) 0.0301(10) 0.0094(8) 0.0096(8) 0.0072(7)
C21 0.0259(9) 0.0229(9) 0.0305(10) 0.0099(8) 0.0140(8) 0.0089(7)
C109 0.0177(8) 0.0221(8) 0.0246(9) 0.0071(7) 0.0074(7) 0.0076(7)
C105 0.0211(8) 0.0166(8) 0.0199(8) 0.0049(6) 0.0074(7) 0.0080(7)
N7 0.0376(10) 0.0401(10) 0.0217(8) 0.0139(7) 0.0134(7) 0.0176(8)
C122 0.0255(9) 0.0198(8) 0.0231(9) 0.0044(7) 0.0101(7) 0.0090(7)
C1 0.0294(10) 0.0274(10) 0.0362(11) 0.0143(8) 0.0183(9) 0.0132(8)
C121 0.0238(9) 0.0256(9) 0.0287(10) 0.0071(8) 0.0110(8) 0.0141(8)
C19 0.0285(10) 0.0251(9) 0.0242(9) 0.0053(7) 0.0082(8) 0.0070(8)
C12 0.0254(9) 0.0210(9) 0.0310(10) 0.0052(7) 0.0096(8) 0.0070(7)
C113 0.0224(9) 0.0290(9) 0.0219(9) 0.0098(7) 0.0050(7) 0.0122(8)
N8 0.0243(9) 0.0371(10) 0.0401(10) -0.0032(8) -0.0007(8) 0.0149(8)
C10 0.0240(9) 0.0238(9) 0.0270(9) 0.0070(7) 0.0082(8) 0.0059(7)
C103 0.0230(9) 0.0233(9) 0.0210(8) 0.0078(7) 0.0087(7) 0.0111(7)
C106 0.0260(9) 0.0179(8) 0.0222(9) 0.0055(7) 0.0116(7) 0.0081(7)
N3 0.0425(10) 0.0311(9) 0.0381(10) 0.0116(8) 0.0183(8) 0.0192(8)
C112 0.0225(9) 0.0254(9) 0.0179(8) 0.0053(7) 0.0064(7) 0.0059(7)
C120 0.0212(9) 0.0250(9) 0.0277(9) 0.0073(7) 0.0073(7) 0.0102(7)
C102 0.0221(9) 0.0172(8) 0.0196(8) 0.0049(6) 0.0040(7) 0.0080(7)
C2 0.0220(9) 0.0290(10) 0.0372(11) 0.0142(8) 0.0105(8) 0.0102(8)
C20 0.0243(9) 0.0198(8) 0.0284(10) 0.0079(7) 0.0080(8) 0.0057(7)
C11 0.0240(9) 0.0237(9) 0.0314(10) 0.0104(8) 0.0074(8) 0.0080(8)
C17 0.0228(9) 0.0178(8) 0.0274(9) 0.0061(7) 0.0080(7) 0.0061(7)
C110 0.0253(9) 0.0308(10) 0.0217(9) 0.0087(7) 0.0075(7) 0.0153(8)
C14 0.0341(11) 0.0275(10) 0.0276(10) 0.0095(8) 0.0059(8) 0.0131(8)
C13 0.0404(12) 0.0321(10) 0.0236(10) 0.0075(8) 0.0088(9) 0.0152(9)
C6 0.0276(10) 0.0235(9) 0.0304(10) 0.0069(8) 0.0122(8) 0.0079(8)
C8 0.0291(11) 0.0366(12) 0.0504(14) 0.0172(10) 0.0136(10) 0.0141(9)
C119 0.0250(9) 0.0234(9) 0.0226(9) 0.0019(7) 0.0056(7) 0.0108(7)
C22 0.0258(9) 0.0210(9) 0.0247(9) 0.0070(7) 0.0084(7) 0.0083(7)
N4 0.0218(8) 0.0426(10) 0.0296(9) 0.0064(8) 0.0054(7) 0.0071(7)
C18 0.0264(9) 0.0240(9) 0.0290(10) 0.0075(8) 0.0128(8) 0.0081(8)
C3 0.0242(9) 0.0247(9) 0.0341(11) 0.0077(8) 0.0068(8) 0.0063(8)
C7 0.0347(11) 0.0352(11) 0.0413(12) 0.0163(9) 0.0217(9) 0.0180(9)
C24 0.0259(10) 0.0300(10) 0.0413(12) 0.0116(9) 0.0125(9) 0.0108(8)
C23 0.0271(10) 0.0382(11) 0.0333(11) 0.0061(9) 0.0038(9) 0.0109(9)
C115 0.0541(14) 0.0449(13) 0.0345(11) 0.0194(10) 0.0294(11) 0.0259(11)
C124 0.0239(10) 0.0401(12) 0.0425(12) 0.0115(10) 0.0082(9) 0.0169(9)
C16 0.0446(13) 0.0483(14) 0.0429(13) 0.0116(11) 0.0220(11) 0.0234(11)
C108 0.0301(10) 0.0234(9) 0.0191(9) 0.0042(7) 0.0081(8) 0.0109(8)
C116 0.0401(12) 0.0434(12) 0.0240(10) 0.0163(9) 0.0098(9) 0.0157(10)
C118 0.0240(9) 0.0245(9) 0.0216(9) 0.0051(7) 0.0087(7) 0.0127(7)
C25 0.0313(11) 0.0578(15) 0.0416(13) 0.0197(11) 0.0132(10) 0.0164(11)
C15 0.0502(14) 0.0348(12) 0.0486(14) 0.0147(10) 0.0187(11) 0.0256(11)
C123 0.0277(11) 0.0399(13) 0.0472(14) -0.0057(10) -0.0042(10) 0.0113(10)
N2 0.0304(11) 0.0595(14) 0.0727(16) 0.0261(12) 0.0108(10) 0.0201(10)
N6 0.0291(9) 0.0377(10) 0.0245(8) 0.0028(7) 0.0025(7) 0.0130(8)
N5 0.0533(12) 0.0333(9) 0.0238(9) 0.0087(7) 0.0145(8) 0.0149(9)
N1 0.0589(13) 0.0467(12) 0.0650(14) 0.0254(11) 0.0401(12) 0.0336(11)

loop_
_atom_type_symbol
_atom_type_description
_atom_type_scat_dispersion_real
_atom_type_scat_dispersion_imag
_atom_type_scat_source
C C 0.0033 0.0016 'International Tables Vol C Tables 4.2.6.8 and 6.1.1.4'
H H 0.0000 0.0000 'International Tables Vol C Tables 4.2.6.8 and 6.1.1.4'
N N 0.0061 0.0033 'International Tables Vol C Tables 4.2.6.8 and 6.1.1.4'
Cl Cl 0.1484 0.1585 'International Tables Vol C Tables 4.2.6.8 and 6.1.1.4'

loop_
_exptl_crystal_face_index_h
_exptl_crystal_face_index_k
_exptl_crystal_face_index_l
_exptl_crystal_face_perp_dist
-1 1 0 0.105
1 -1 0 0.170
-1 -1 0 0.137
1 1 0 0.240
0 0 -1 0.066
0 0 1 0.193
0 -1 0 0.132
1 1 -1 0.194
-1 -1 1 0.216

loop_
_geom_angle_atom_site_label_1
_geom_angle_atom_site_label_2
_geom_angle_atom_site_label_3
_geom_angle
C106 C101 C102 119.40(16)
C106 C101 C107 120.92(17)
C102 C101 C107 119.67(16)
C113 C114 C109 121.38(17)
C113 C114 H114 119.3
C109 C114 H114 119.3
C6 C5 C4 118.53(18)
C6 C5 C17 117.66(17)
C4 C5 C17 123.73(17)
C122 C117 C118 117.58(16)
C122 C117 C105 121.32(16)
C118 C117 C105 121.03(16)
C110 C111 C112 121.16(17)
C110 C111 H111 119.4
C112 C111 H111 119.4
C10 C9 C14 117.74(18)
C10 C9 C4 122.48(18)
C14 C9 C4 119.76(17)
C103 C104 C105 119.03(16)
C103 C104 C109 117.35(16)
C105 C104 C109 123.47(16)
N5 C107 C101 178.4(2)
C3 C4 C5 119.06(18)
C3 C4 C9 117.66(17)
C5 C4 C9 123.27(17)
C22 C21 C20 121.08(18)
C22 C21 H21 119.5
C20 C21 H21 119.4
C110 C109 C114 117.87(17)
C110 C109 C104 121.19(16)
C114 C109 C104 120.65(16)
C106 C105 C104 118.89(16)
C106 C105 C117 118.13(15)
C104 C105 C117 122.93(15)
C112 N7 C115 118.14(17)
C112 N7 C116 118.96(17)
C115 N7 C116 116.20(17)
C121 C122 C117 121.42(17)
C121 C122 H122 119.3
C117 C122 H122 119.3
C6 C1 C2 119.54(18)
C6 C1 C7 119.51(19)
C2 C1 C7 120.84(19)
C122 C121 C120 121.18(17)
C122 C121 H121 119.4
C120 C121 H121 119.4
C18 C19 C20 120.62(18)
C18 C19 H19 119.8
C20 C19 H19 119.6
N3 C12 C13 120.45(18)
N3 C12 C11 122.34(18)
C13 C12 C11 117.18(18)
C114 C113 C112 121.07(17)
C114 C113 H113 119.4
C112 C113 H113 119.5
C120 N8 C123 120.23(18)
C120 N8 C124 120.34(18)
C123 N8 C124 118.67(17)
C11 C10 C9 121.40(18)
C11 C10 H10 119.3
C9 C10 H10 119.3
C102 C103 C104 121.45(16)
C102 C103 H103 119.2
C104 C103 H103 119.4
C101 C106 C105 121.59(16)
C101 C106 H106 119.2
C105 C106 H106 119.2
C12 N3 C15 118.91(18)
C12 N3 C16 117.44(18)
C15 N3 C16 113.82(19)
N7 C112 C113 122.01(17)
N7 C112 C111 120.79(17)
C113 C112 C111 117.19(16)
N8 C120 C121 121.76(17)
N8 C120 C119 121.26(17)
C121 C120 C119 116.98(17)
C103 C102 C101 119.48(16)
C103 C102 C108 119.93(16)
C101 C102 C108 120.58(16)
C3 C2 C1 119.24(18)
C3 C2 C8 120.16(19)
C1 C2 C8 120.60(19)
N4 C20 C19 121.18(18)
N4 C20 C21 121.42(18)
C19 C20 C21 117.39(17)
C10 C11 C12 120.95(18)
C10 C11 H11 119.5
C12 C11 H11 119.6
C18 C17 C22 117.30(17)
C18 C17 C5 120.51(17)
C22 C17 C5 121.95(17)
C111 C110 C109 121.30(17)
C111 C110 H110 119.2
C109 C110 H110 119.5
C13 C14 C9 121.66(19)
C13 C14 H14 119.3
C9 C14 H14 119.1
C14 C13 C12 121.02(19)
C14 C13 H13 119.5
C12 C13 H13 119.5
C1 C6 C5 121.88(18)
C1 C6 H6 119.1
C5 C6 H6 119.0
N2 C8 C2 179.2(3)
C118 C119 C120 121.12(17)
C118 C119 H119 119.4
C120 C119 H119 119.4
C21 C22 C17 121.62(18)
C21 C22 H22 119.1
C17 C22 H22 119.2
C20 N4 C24 120.26(17)
C20 N4 C23 120.36(17)
C24 N4 C23 119.19(17)
C19 C18 C17 121.95(18)
C19 C18 H18 118.9
C17 C18 H18 119.1
C2 C3 C4 121.73(19)
C2 C3 H3 119.1
C4 C3 H3 119.1
N1 C7 C1 177.8(2)
N4 C24 H24A 109.5
N4 C24 H24B 109.3
H24A C24 H24B 109.5
N4 C24 H24C 109.6
H24A C24 H24C 109.5
H24B C24 H24C 109.5
N4 C23 H23A 109.6
N4 C23 H23B 109.5
H23A C23 H23B 109.5
N4 C23 H23C 109.3
H23A C23 H23C 109.5
H23B C23 H23C 109.5
N7 C115 H115A 109.3
N7 C115 H115B 109.6
H115A C115 H115B 109.5
N7 C115 H115C 109.5
H115A C115 H115C 109.5
H115B C115 H115C 109.5
N8 C124 H124A 109.6
N8 C124 H124B 109.4
H124A C124 H124B 109.5
N8 C124 H124C 109.4
H124A C124 H124C 109.5
H124B C124 H124C 109.5
N3 C16 H16A 109.4
N3 C16 H16B 109.7
H16A C16 H16B 109.5
N3 C16 H16C 109.3
H16A C16 H16C 109.5
H16B C16 H16C 109.5
N6 C108 C102 179.1(2)
N7 C116 H116A 109.7
N7 C116 H116B 109.2
H116A C116 H116B 109.5
N7 C116 H116C 109.5
H116A C116 H116C 109.5
H116B C116 H116C 109.5
C119 C118 C117 121.69(17)
C119 C118 H118 119.1
C117 C118 H118 119.2
Cl2 C25 Cl1 110.27(13)
Cl2 C25 H25A 109.7
Cl1 C25 H25A 109.6
Cl2 C25 H25B 109.5
Cl1 C25 H25B 109.5
H25A C25 H25B 108.1
N3 C15 H15A 109.4
N3 C15 H15B 109.4
H15A C15 H15B 109.5
N3 C15 H15C 109.5
H15A C15 H15C 109.5
H15B C15 H15C 109.5
N8 C123 H123A 109.4
N8 C123 H123B 109.6
H123A C123 H123B 109.5
N8 C123 H123C 109.4
H123A C123 H123C 109.5
H123B C123 H123C 109.5

loop_
_geom_bond_atom_site_label_1
_geom_bond_atom_site_label_2
_geom_bond_distance
Cl2 C25 1.757(2)
Cl1 C25 1.776(3)
C101 C106 1.385(3)
C101 C102 1.406(3)
C101 C107 1.438(2)
C114 C113 1.383(3)
C114 C109 1.395(3)
C114 H114 0.9300
C5 C6 1.398(3)
C5 C4 1.414(3)
C5 C17 1.484(3)
C117 C122 1.392(2)
C117 C118 1.397(2)
C117 C105 1.488(2)
C111 C110 1.385(3)
C111 C112 1.405(3)
C111 H111 0.9299
C9 C10 1.387(3)
C9 C14 1.391(3)
C9 C4 1.489(3)
C104 C103 1.397(2)
C104 C105 1.414(2)
C104 C109 1.488(2)
C107 N5 1.146(3)
C4 C3 1.396(3)
C21 C22 1.380(3)
C21 C20 1.409(3)
C21 H21 0.9301
C109 C110 1.388(3)
C105 C106 1.400(2)
N7 C112 1.385(2)
N7 C115 1.447(3)
N7 C116 1.457(3)
C122 C121 1.386(3)
C122 H122 0.9300
C1 C6 1.386(3)
C1 C2 1.399(3)
C1 C7 1.442(3)
C121 C120 1.404(3)
C121 H121 0.9300
C19 C18 1.386(3)
C19 C20 1.408(3)
C19 H19 0.9299
C12 N3 1.397(3)
C12 C13 1.404(3)
C12 C11 1.406(3)
C113 C112 1.403(3)
C113 H113 0.9300
N8 C120 1.378(2)
N8 C123 1.447(3)
N8 C124 1.447(3)
C10 C11 1.387(3)
C10 H10 0.9300
C103 C102 1.388(2)
C103 H103 0.9299
C106 H106 0.9300
N3 C15 1.451(3)
N3 C16 1.455(3)
C120 C119 1.414(3)
C102 C108 1.440(3)
C2 C3 1.389(3)
C2 C8 1.440(3)
C20 N4 1.374(3)
C11 H11 0.9300
C17 C18 1.395(3)
C17 C22 1.399(3)
C110 H110 0.9301
C14 C13 1.379(3)
C14 H14 0.9301
C13 H13 0.9301
C6 H6 0.9300
C8 N2 1.142(3)
C119 C118 1.374(3)
C119 H119 0.9300
C22 H22 0.9299
N4 C24 1.445(3)
N4 C23 1.449(3)
C18 H18 0.9301
C3 H3 0.9300
C7 N1 1.142(3)
C24 H24A 0.9600
C24 H24B 0.9600
C24 H24C 0.9600
C23 H23A 0.9601
C23 H23B 0.9600
C23 H23C 0.9600
C115 H115A 0.9601
C115 H115B 0.9601
C115 H115C 0.9600
C124 H124A 0.9600
C124 H124B 0.9601
C124 H124C 0.9599
C16 H16A 0.9599
C16 H16B 0.9599
C16 H16C 0.9599
C108 N6 1.146(3)
C116 H116A 0.9600
C116 H116B 0.9602
C116 H116C 0.9600
C118 H118 0.9300
C25 H25A 0.9700
C25 H25B 0.9700
C15 H15A 0.9599
C15 H15B 0.9600
C15 H15C 0.9600
C123 H123A 0.9602
C123 H123B 0.9600
C123 H123C 0.9600
